data_7216068
loop_
_publ_author_name
'Ring, David J.'
'Aragoni, M. Carla'
'Champness, Neil R.'
'Wilson, Claire'

_publ_section_title
;
 A coordination polymer supramolecular isomer formed from a single
 building block: an unexpected porphyrin ribbon constructed from
 zinc(tetra(4-pyridyl)porphyrin)
;
_journal_issue 103
_journal_name_full CrystEngComm
_journal_page_first 621
_journal_paper_doi 10.1039/b515083n
_journal_volume 7
_journal_year 2005
_chemical_formula_sum 'C41.33 H25.33 Cl4 N8 Zn'
_chemical_formula_weight 841.20
_chemical_name_systematic
;
?
;
_space_group_IT_number 148
_symmetry_cell_setting rhombohedral
_symmetry_space_group_name_Hall '-R 3'
_symmetry_space_group_name_H-M 'R -3 :H'
_atom_sites_solution_hydrogens geom
_atom_sites_solution_primary direct
_atom_sites_solution_secondary difmap
_audit_creation_method SHELXL-97
_cell_angle_alpha 90.00
_cell_angle_beta 90.00
_cell_angle_gamma 120.00
_cell_formula_units_Z 9
_cell_length_a 33.072(11)
_cell_length_b 33.072(11)
_cell_length_c 9.285(4)
_cell_measurement_reflns_used 577
_cell_measurement_temperature 150(2)
_cell_measurement_theta_max 24.05
_cell_measurement_theta_min 2.45
_cell_volume 8795(6)
_computing_cell_refinement 'Bruker SAINT version 6.02a (Bruker, 2000)'
_computing_data_collection 'Bruker SMART version 5.624 (Bruker, 2001)'
_computing_data_reduction 'Bruker SAINT; Bruker SHELXTL (Bruker, 1997)'
_computing_publication_material 'SHELXL-97; PLATON (Spek, 2002)'
_computing_structure_refinement 'SHELXL-97 (Sheldrick, 1997); PLATON (Spek, 2003)'
_computing_structure_solution 'SHELXS-97 (Sheldrick, 1990)'
_diffrn_ambient_temperature 150(2)
_diffrn_measured_fraction_theta_full 0.995
_diffrn_measured_fraction_theta_max 0.995
_diffrn_measurement_device_type 'Bruker SMART1000 CCD area detector'
_diffrn_measurement_method \w
_diffrn_radiation_monochromator graphite
_diffrn_radiation_source 'normal-focus sealed tube'
_diffrn_radiation_type MoK\a
_diffrn_radiation_wavelength 0.71073
_diffrn_reflns_av_R_equivalents 0.23
_diffrn_reflns_av_sigmaI/netI 0.2570
_diffrn_reflns_limit_h_max 33
_diffrn_reflns_limit_h_min -40
_diffrn_reflns_limit_k_max 42
_diffrn_reflns_limit_k_min -13
_diffrn_reflns_limit_l_max 11
_diffrn_reflns_limit_l_min -11
_diffrn_reflns_number 11206
_diffrn_reflns_theta_full 24.99
_diffrn_reflns_theta_max 24.99
_diffrn_reflns_theta_min 2.31
_diffrn_standards_decay_% 0
_diffrn_standards_number 0
_exptl_absorpt_coefficient_mu 0.943
_exptl_absorpt_correction_T_max 1.000
_exptl_absorpt_correction_T_min 0.022
_exptl_absorpt_correction_type multi-scan
_exptl_absorpt_process_details 'Bruker SADABS v2.05'
_exptl_crystal_colour red
_exptl_crystal_density_diffrn 1.429
_exptl_crystal_density_method 'not measured'
_exptl_crystal_description needle
_exptl_crystal_F_000 3846
_exptl_crystal_size_max 0.33
_exptl_crystal_size_mid 0.04
_exptl_crystal_size_min 0.03
_refine_diff_density_max 0.599
_refine_diff_density_min -1.180
_refine_diff_density_rms 0.107
_refine_ls_extinction_coef 0.00067(10)
_refine_ls_extinction_expression Fc^*^=kFc[1+0.001xFc^2^\l^3^/sin(2\q)]^-1/4^
_refine_ls_extinction_method SHELXL
_refine_ls_goodness_of_fit_ref 0.912
_refine_ls_hydrogen_treatment constr
_refine_ls_matrix_type full
_refine_ls_number_parameters 224
_refine_ls_number_reflns 3408
_refine_ls_number_restraints 0
_refine_ls_restrained_S_all 0.912
_refine_ls_R_factor_all 0.1742
_refine_ls_R_factor_gt 0.0804
_refine_ls_shift/su_max 0.000
_refine_ls_shift/su_mean 0.000
_refine_ls_structure_factor_coef Fsqd
_refine_ls_weighting_details 'calc w=1/[\s^2^(Fo^2^)+(0.0180P)^2^] where P=(Fo^2^+2Fc^2^)/3'
_refine_ls_weighting_scheme calc
_refine_ls_wR_factor_gt 0.1555
_refine_ls_wR_factor_ref 0.1775
_reflns_number_gt 1420
_reflns_number_total 3408
_reflns_threshold_expression >2\s(I)
_cod_data_source_file b515083n.txt
_cod_data_source_block compound2
_cod_depositor_comments
;
The following automatic conversions were performed:

'_symmetry_cell_setting' value 'Rhombohedral' changed to
'rhombohedral' according to
/usr/data/users/saulius/automatic-downloads/retrospective/RSC/lib/dictionaries/cif_core.dic
dictionary named 'cif_core.dic' version 2.4.2 from 2011-04-26.

Automatic conversion script
Id: cif_fix_values 2281 2013-09-26 08:29:07Z andrius 
;
_cod_original_sg_symbol_H-M 'R -3 '
_cod_database_code 7216068

loop_
_symmetry_equiv_pos_as_xyz
'x, y, z'
'-y, x-y, z'
'-x+y, -x, z'
'x+2/3, y+1/3, z+1/3'
'-y+2/3, x-y+1/3, z+1/3'
'-x+y+2/3, -x+1/3, z+1/3'
'x+1/3, y+2/3, z+2/3'
'-y+1/3, x-y+2/3, z+2/3'
'-x+y+1/3, -x+2/3, z+2/3'
'-x, -y, -z'
'y, -x+y, -z'
'x-y, x, -z'
'-x+2/3, -y+1/3, -z+1/3'
'y+2/3, -x+y+1/3, -z+1/3'
'x-y+2/3, x+1/3, -z+1/3'
'-x+1/3, -y+2/3, -z+2/3'
'y+1/3, -x+y+2/3, -z+2/3'
'x-y+1/3, x+2/3, -z+2/3'

loop_
_atom_site_label
_atom_site_type_symbol
_atom_site_fract_x
_atom_site_fract_y
_atom_site_fract_z
_atom_site_U_iso_or_equiv
_atom_site_adp_type
_atom_site_occupancy
_atom_site_symmetry_multiplicity
_atom_site_calc_flag
_atom_site_refinement_flags
Zn1 Zn 0.8333 0.1667 0.6667 0.0257(4) Uani 1 2 d S
N21 N 0.79956(17) 0.13256(18) 0.8538(6) 0.0258(14) Uani 1 1 d .
N22 N 0.77397(17) 0.16556(18) 0.5950(6) 0.0250(14) Uani 1 1 d .
C1 C 0.8169(2) 0.1162(2) 0.9629(8) 0.0302(18) Uani 1 1 d .
C2 C 0.7796(2) 0.0855(2) 1.0576(8) 0.0357(19) Uani 1 1 d .
H2A H 0.7821 0.0698 1.1401 0.043 Uiso 1 1 calc R
C3 C 0.7402(2) 0.0833(2) 1.0056(8) 0.0366(19) Uani 1 1 d .
H3A H 0.7099 0.0660 1.0465 0.044 Uiso 1 1 calc R
C4 C 0.7524(2) 0.1121(2) 0.8764(7) 0.0280(17) Uani 1 1 d .
C5 C 0.7212(2) 0.1171(2) 0.7889(8) 0.0280(17) Uani 1 1 d .
C6 C 0.7310(2) 0.1415(2) 0.6585(7) 0.0251(17) Uani 1 1 d .
C7 C 0.6962(2) 0.1441(3) 0.5696(8) 0.039(2) Uani 1 1 d .
H7A H 0.6639 0.1308 0.5907 0.046 Uiso 1 1 calc R
C8 C 0.7188(2) 0.1693(2) 0.4500(8) 0.039(2) Uani 1 1 d .
H8A H 0.7052 0.1768 0.3718 0.047 Uiso 1 1 calc R
C9 C 0.7679(2) 0.1826(2) 0.4646(8) 0.0268(17) Uani 1 1 d .
C10 C 0.8027(2) 0.2075(2) 0.3635(7) 0.0246(16) Uani 1 1 d .
C1P C 0.6707(2) 0.0914(2) 0.8330(8) 0.0330(18) Uani 1 1 d .
C2P C 0.6533(2) 0.1085(3) 0.9371(8) 0.042(2) Uani 1 1 d .
H2PA H 0.6737 0.1369 0.9852 0.051 Uiso 1 1 calc R
C3P C 0.6065(2) 0.0843(3) 0.9711(8) 0.038(2) Uani 1 1 d .
H3PA H 0.5954 0.0967 1.0433 0.046 Uiso 1 1 calc R
N4P N 0.57569(18) 0.0440(2) 0.9070(6) 0.0295(14) Uani 1 1 d .
C5P C 0.5922(2) 0.0270(2) 0.8072(8) 0.037(2) Uani 1 1 d .
H5PA H 0.5711 -0.0018 0.7623 0.044 Uiso 1 1 calc R
C6P C 0.6388(2) 0.0491(2) 0.7659(7) 0.0354(19) Uani 1 1 d .
H6PA H 0.6489 0.0360 0.6933 0.042 Uiso 1 1 calc R
C7P C 0.7891(2) 0.2258(2) 0.2361(8) 0.0300(17) Uani 1 1 d .
C8P C 0.7900(2) 0.2118(3) 0.0968(8) 0.038(2) Uani 1 1 d .
H8PA H 0.8001 0.1900 0.0784 0.045 Uiso 1 1 calc R
C9P C 0.7765(3) 0.2295(3) -0.0155(9) 0.047(2) Uani 1 1 d .
H9PA H 0.7770 0.2184 -0.1095 0.056 Uiso 1 1 calc R
N10P N 0.7630(2) 0.2603(3) -0.0033(9) 0.059(2) Uani 1 1 d .
C11P C 0.7630(3) 0.2753(3) 0.1336(12) 0.066(3) Uani 1 1 d .
H11A H 0.7539 0.2981 0.1470 0.079 Uiso 1 1 calc R
C12P C 0.7756(2) 0.2593(2) 0.2551(9) 0.042(2) Uani 1 1 d .
H12A H 0.7750 0.2709 0.3482 0.051 Uiso 1 1 calc R

loop_
_atom_site_aniso_label
_atom_site_aniso_U_11
_atom_site_aniso_U_22
_atom_site_aniso_U_33
_atom_site_aniso_U_23
_atom_site_aniso_U_13
_atom_site_aniso_U_12
Zn1 0.0154(7) 0.0191(7) 0.0378(7) 0.0003(6) 0.0019(6) 0.0052(6)
N21 0.008(3) 0.024(3) 0.039(4) -0.003(3) 0.005(3) 0.004(3)
N22 0.015(3) 0.020(3) 0.029(3) -0.003(3) 0.004(3) 0.000(3)
C1 0.025(4) 0.024(4) 0.040(5) -0.006(3) 0.001(4) 0.012(4)
C2 0.028(4) 0.036(4) 0.045(5) 0.014(4) 0.014(4) 0.017(4)
C3 0.017(4) 0.036(4) 0.053(5) 0.012(4) 0.013(4) 0.010(3)
C4 0.038(5) 0.027(4) 0.024(4) 0.011(3) 0.005(3) 0.020(4)
C5 0.023(4) 0.017(4) 0.038(5) -0.004(3) 0.005(3) 0.004(3)
C6 0.013(4) 0.032(4) 0.033(4) 0.001(3) 0.005(3) 0.013(3)
C7 0.019(4) 0.049(5) 0.051(5) 0.013(4) 0.003(4) 0.020(4)
C8 0.019(4) 0.041(5) 0.055(6) 0.009(4) 0.010(4) 0.013(4)
C9 0.008(4) 0.014(4) 0.054(5) -0.009(3) -0.006(3) 0.002(3)
C10 0.016(4) 0.020(4) 0.034(4) -0.004(3) 0.001(3) 0.006(3)
C1P 0.019(4) 0.033(5) 0.042(5) 0.007(4) 0.017(3) 0.010(4)
C2P 0.022(4) 0.037(5) 0.051(6) -0.013(4) 0.013(4) 0.003(4)
C3P 0.031(5) 0.044(5) 0.042(5) 0.002(4) 0.009(4) 0.020(4)
N4P 0.017(3) 0.035(4) 0.035(4) 0.006(3) 0.004(3) 0.012(3)
C5P 0.022(4) 0.027(4) 0.047(5) -0.005(4) 0.005(4) 0.002(3)
C6P 0.035(5) 0.037(5) 0.034(5) -0.004(4) 0.006(4) 0.019(4)
C7P 0.012(4) 0.030(4) 0.041(5) -0.003(4) -0.005(3) 0.005(3)
C8P 0.018(4) 0.046(5) 0.044(5) -0.002(4) -0.001(4) 0.013(4)
C9P 0.039(5) 0.047(5) 0.042(5) 0.011(4) 0.004(4) 0.012(4)
N10P 0.049(5) 0.059(5) 0.069(6) 0.022(4) -0.006(4) 0.025(4)
C11P 0.052(6) 0.059(6) 0.106(9) 0.016(6) 0.004(6) 0.042(5)
C12P 0.046(5) 0.036(5) 0.054(6) 0.015(4) 0.000(4) 0.028(4)

loop_
_atom_type_symbol
_atom_type_description
_atom_type_scat_dispersion_real
_atom_type_scat_dispersion_imag
_atom_type_scat_source
C C 0.0033 0.0016 'International Tables Vol C Tables 4.2.6.8 and 6.1.1.4'
H H 0.0000 0.0000 'International Tables Vol C Tables 4.2.6.8 and 6.1.1.4'
N N 0.0061 0.0033 'International Tables Vol C Tables 4.2.6.8 and 6.1.1.4'
Cl Cl 0.1484 0.1585 'International Tables Vol C Tables 4.2.6.8 and 6.1.1.4'
Zn Zn 0.2839 1.4301 'International Tables Vol C Tables 4.2.6.8 and 6.1.1.4'

loop_
_geom_angle_atom_site_label_1
_geom_angle_atom_site_label_2
_geom_angle_atom_site_label_3
_geom_angle
_geom_angle_site_symmetry_1
_geom_angle_site_symmetry_3
N22 Zn1 N22 179.997(1) 13_656 .
N22 Zn1 N21 90.7(2) 13_656 13_656
N22 Zn1 N21 89.3(2) . 13_656
N22 Zn1 N21 89.3(2) 13_656 .
N22 Zn1 N21 90.7(2) . .
N21 Zn1 N21 179.996(1) 13_656 .
N22 Zn1 N4P 87.1(2) 13_656 18_546
N22 Zn1 N4P 92.9(2) . 18_546
N21 Zn1 N4P 84.0(2) 13_656 18_546
N21 Zn1 N4P 96.0(2) . 18_546
N22 Zn1 N4P 92.9(2) 13_656 9_654
N22 Zn1 N4P 87.1(2) . 9_654
N21 Zn1 N4P 96.0(2) 13_656 9_654
N21 Zn1 N4P 84.0(2) . 9_654
N4P Zn1 N4P 180.0 18_546 9_654
C4 N21 C1 106.4(5) . .
C4 N21 Zn1 124.7(5) . .
C1 N21 Zn1 127.2(4) . .
C6 N22 C9 107.0(5) . .
C6 N22 Zn1 125.2(4) . .
C9 N22 Zn1 127.1(4) . .
N21 C1 C10 124.0(6) . 13_656
N21 C1 C2 110.0(6) . .
C10 C1 C2 125.7(7) 13_656 .
C3 C2 C1 106.3(6) . .
C2 C3 C4 108.3(6) . .
N21 C4 C5 125.6(6) . .
N21 C4 C3 108.9(6) . .
C5 C4 C3 125.5(6) . .
C4 C5 C6 127.1(6) . .
C4 C5 C1P 117.1(6) . .
C6 C5 C1P 115.7(6) . .
N22 C6 C5 125.5(6) . .
N22 C6 C7 110.1(6) . .
C5 C6 C7 124.3(6) . .
C8 C7 C6 106.9(6) . .
C7 C8 C9 107.2(7) . .
N22 C9 C10 125.7(6) . .
N22 C9 C8 108.8(6) . .
C10 C9 C8 125.5(7) . .
C9 C10 C1 126.1(6) . 13_656
C9 C10 C7P 116.4(6) . .
C1 C10 C7P 117.5(6) 13_656 .
C2P C1P C6P 117.3(6) . .
C2P C1P C5 121.9(6) . .
C6P C1P C5 120.8(6) . .
C3P C2P C1P 119.9(7) . .
N4P C3P C2P 123.2(7) . .
C5P N4P C3P 117.3(6) . .
C5P N4P Zn1 121.9(5) . 5_545
C3P N4P Zn1 119.8(5) . 5_545
N4P C5P C6P 123.3(7) . .
C5P C6P C1P 119.0(7) . .
C8P C7P C12P 116.9(7) . .
C8P C7P C10 122.9(6) . .
C12P C7P C10 120.1(7) . .
C9P C8P C7P 120.2(7) . .
N10P C9P C8P 125.2(8) . .
C9P N10P C11P 115.2(7) . .
N10P C11P C12P 124.3(8) . .
C11P C12P C7P 118.2(8) . .

loop_
_geom_bond_atom_site_label_1
_geom_bond_atom_site_label_2
_geom_bond_distance
_geom_bond_site_symmetry_2
Zn1 N22 2.056(5) 13_656
Zn1 N22 2.056(5) .
Zn1 N21 2.068(5) 13_656
Zn1 N21 2.068(5) .
Zn1 N4P 2.342(5) 18_546
Zn1 N4P 2.343(5) 9_654
N21 C4 1.371(8) .
N21 C1 1.399(8) .
N22 C6 1.369(7) .
N22 C9 1.391(8) .
C1 C10 1.425(9) 13_656
C1 C2 1.441(9) .
C2 C3 1.357(9) .
C3 C4 1.457(9) .
C4 C5 1.389(9) .
C5 C6 1.400(9) .
C5 C1P 1.503(9) .
C6 C7 1.452(8) .
C7 C8 1.366(9) .
C8 C9 1.461(9) .
C9 C10 1.392(9) .
C10 C1 1.425(9) 13_656
C10 C7P 1.497(9) .
C1P C2P 1.382(9) .
C1P C6P 1.407(9) .
C2P C3P 1.379(9) .
C3P N4P 1.345(8) .
N4P C5P 1.336(8) .
N4P Zn1 2.343(5) 5_545
C5P C6P 1.387(9) .
C7P C8P 1.379(9) .
C7P C12P 1.399(9) .
C8P C9P 1.375(10) .
C9P N10P 1.308(10) .
N10P C11P 1.364(11) .
C11P C12P 1.394(11) .
